data_4001018
loop_
_publ_author_name
'Zhang, Lei'
'Tan, Lin'
'Wang, Zhaohui'
'Hu, Wenping'
'Zhu, Daoben'

_publ_section_title
;
 High-Performance, Stable Organic Field-Effect Transistors Based
 ontrans-1,2-(Dithieno[2,3-b:3&#x2032;,2&#x2032;-d]thiophene)ethene
;
_journal_issue 9
_journal_name_full 'Chemistry of Materials'
_journal_page_first 1993
_journal_paper_doi 10.1021/cm900369s
_journal_volume 21
_journal_year 2009
_chemical_formula_sum 'C30 H16 S6'
_chemical_formula_weight 568.79
_chemical_name_systematic
; 
 ? 
;
_space_group_IT_number 14
_symmetry_cell_setting monoclinic
_symmetry_space_group_name_Hall '-P 2ybc'
_symmetry_space_group_name_H-M 'P 1 21/c 1'
_atom_sites_solution_hydrogens geom
_atom_sites_solution_primary direct
_atom_sites_solution_secondary difmap
_audit_creation_method SHELXL-97
_cell_angle_alpha 90.00
_cell_angle_beta 94.51(3)
_cell_angle_gamma 90.00
_cell_formula_units_Z 2
_cell_length_a 26.259(5)
_cell_length_b 7.3600(15)
_cell_length_c 6.1739(12)
_cell_measurement_reflns_used 1798
_cell_measurement_temperature 113(2)
_cell_measurement_theta_max 25.023
_cell_measurement_theta_min 2.875
_cell_volume 1189.5(4)
_computing_cell_refinement crystalclear
_computing_data_collection crystalclear
_computing_data_reduction crystalclear
_computing_molecular_graphics 'Bruker SHELXTL'
_computing_publication_material 'Bruker SHELXTL'
_computing_structure_refinement 'SHELXL-97 (Sheldrick, 1997)'
_computing_structure_solution 'SHELXS-97 (Sheldrick, 1990)'
_diffrn_ambient_temperature 293(2)
_diffrn_measured_fraction_theta_full 0.979
_diffrn_measured_fraction_theta_max 0.979
_diffrn_measurement_device_type 'rigaku saturn'
_diffrn_measurement_method '\w scans'
_diffrn_radiation_monochromator confocal
_diffrn_radiation_source 'rotating anode'
_diffrn_radiation_type MoK\a
_diffrn_radiation_wavelength 0.71073
_diffrn_reflns_av_R_equivalents 0.0964
_diffrn_reflns_av_sigmaI/netI 0.1127
_diffrn_reflns_limit_h_max 30
_diffrn_reflns_limit_h_min -30
_diffrn_reflns_limit_k_max 8
_diffrn_reflns_limit_k_min -8
_diffrn_reflns_limit_l_max 7
_diffrn_reflns_limit_l_min -6
_diffrn_reflns_number 5304
_diffrn_reflns_theta_full 25.02
_diffrn_reflns_theta_max 25.02
_diffrn_reflns_theta_min 1.56
_exptl_absorpt_coefficient_mu 0.596
_exptl_absorpt_correction_T_max 0.9882
_exptl_absorpt_correction_T_min 0.9538
_exptl_absorpt_correction_type multi-scan
_exptl_absorpt_process_details crystalclear
_exptl_crystal_density_diffrn 1.588
_exptl_crystal_density_method 'not measured'
_exptl_crystal_F_000 584
_exptl_crystal_size_max 0.08
_exptl_crystal_size_mid 0.08
_exptl_crystal_size_min 0.02
_refine_diff_density_max 0.684
_refine_diff_density_min -0.583
_refine_diff_density_rms 0.119
_refine_ls_extinction_method none
_refine_ls_goodness_of_fit_ref 1.019
_refine_ls_hydrogen_treatment constr
_refine_ls_matrix_type full
_refine_ls_number_parameters 163
_refine_ls_number_reflns 2053
_refine_ls_number_restraints 0
_refine_ls_restrained_S_all 1.019
_refine_ls_R_factor_all 0.0822
_refine_ls_R_factor_gt 0.0646
_refine_ls_shift/su_max 0.000
_refine_ls_shift/su_mean 0.000
_refine_ls_structure_factor_coef Fsqd
_refine_ls_weighting_details 'calc w=1/[\s^2^(Fo^2^)+(0.0588P)^2^+0.0000P] where P=(Fo^2^+2Fc^2^)/3'
_refine_ls_weighting_scheme calc
_refine_ls_wR_factor_gt 0.1422
_refine_ls_wR_factor_ref 0.1493
_reflns_number_gt 1423
_reflns_number_total 2053
_reflns_threshold_expression >2sigma(I)
_cod_data_source_file cm900369s_si_001.cif
_cod_data_source_block r80116e1
_cod_depositor_comments
;
The following automatic conversions were performed:

'_symmetry_cell_setting' value 'Monoclinic' changed to 'monoclinic'
according to /home/saulius/struct/CIF-dictionaries/cif_core.dic
dictionary named 'cif_core.dic' version 2.4.2 from
2011-04-26.

'_exptl_absorpt_correction_type' value 'MULTI-SCAN'
changed to 'multi-scan' according to
/home/saulius/struct/CIF-dictionaries/cif_core.dic dictionary named
'cif_core.dic' version 2.4.2 from
2011-04-26.

'_refine_ls_hydrogen_treatment' value 'CONSTR' changed
to 'constr' according to
/home/saulius/struct/CIF-dictionaries/cif_core.dic dictionary named
'cif_core.dic' version 2.4.2 from 2011-04-26.

Automatic conversion script
Id: cif_fix_values 1715 2011-07-08 13:25:40Z adriana 
;
_cod_original_sg_symbol_H-M P2(1)/c
_cod_database_code 4001018

loop_
_symmetry_equiv_pos_as_xyz
'x, y, z'
'-x, y+1/2, -z+1/2'
'-x, -y, -z'
'x, -y-1/2, z-1/2'

loop_
_atom_site_label
_atom_site_type_symbol
_atom_site_fract_x
_atom_site_fract_y
_atom_site_fract_z
_atom_site_U_iso_or_equiv
_atom_site_adp_type
_atom_site_occupancy
_atom_site_symmetry_multiplicity
_atom_site_calc_flag
_atom_site_refinement_flags
S1 S 0.28952(4) 0.92491(16) 0.16989(18) 0.0201(3) Uani 1 1 d .
S2 S 0.17579(4) 0.89895(16) -0.02248(18) 0.0212(3) Uani 1 1 d .
S3 S 0.06771(4) 0.94227(16) 0.15491(18) 0.0214(3) Uani 1 1 d .
C1 C 0.38970(16) 0.9126(6) 0.4535(7) 0.0206(11) Uani 1 1 d .
H1 H 0.3830 0.8492 0.3241 0.025 Uiso 1 1 calc R
C2 C 0.43886(17) 0.9131(6) 0.5542(7) 0.0209(11) Uani 1 1 d .
H2 H 0.4650 0.8513 0.4921 0.025 Uiso 1 1 calc R
C3 C 0.44879(16) 1.0062(7) 0.7474(7) 0.0240(11) Uani 1 1 d .
H3 H 0.4818 1.0081 0.8140 0.029 Uiso 1 1 calc R
C4 C 0.41045(16) 1.0956(6) 0.8416(7) 0.0220(11) Uani 1 1 d .
H4 H 0.4174 1.1555 0.9732 0.026 Uiso 1 1 calc R
C5 C 0.36136(17) 1.0971(6) 0.7414(7) 0.0202(10) Uani 1 1 d .
H5 H 0.3356 1.1590 0.8057 0.024 Uiso 1 1 calc R
C6 C 0.35019(15) 1.0058(6) 0.5436(7) 0.0162(10) Uani 1 1 d .
C7 C 0.29808(16) 1.0103(6) 0.4346(7) 0.0184(10) Uani 1 1 d .
C8 C 0.25280(15) 1.0633(5) 0.5131(7) 0.0159(10) Uani 1 1 d .
H8 H 0.2502 1.1125 0.6506 0.019 Uiso 1 1 calc R
C9 C 0.20998(15) 1.0335(6) 0.3572(7) 0.0170(10) Uani 1 1 d .
C10 C 0.22540(16) 0.9616(6) 0.1680(7) 0.0200(11) Uani 1 1 d .
C11 C 0.13276(16) 0.9673(6) 0.1595(7) 0.0194(10) Uani 1 1 d .
C12 C 0.15477(16) 1.0394(6) 0.3532(7) 0.0160(10) Uani 1 1 d .
C13 C 0.11699(15) 1.0786(5) 0.5002(7) 0.0162(10) Uani 1 1 d .
H13 H 0.1245 1.1308 0.6362 0.019 Uiso 1 1 calc R
C14 C 0.06839(16) 1.0315(6) 0.4209(7) 0.0185(10) Uani 1 1 d .
C15 C 0.02264(16) 1.0386(6) 0.5309(7) 0.0219(10) Uani 1 1 d .
H15 H 0.0243 1.1040 0.6602 0.026 Uiso 1 1 calc R

loop_
_atom_site_aniso_label
_atom_site_aniso_U_11
_atom_site_aniso_U_22
_atom_site_aniso_U_33
_atom_site_aniso_U_23
_atom_site_aniso_U_13
_atom_site_aniso_U_12
S1 0.0174(6) 0.0235(7) 0.0189(6) -0.0040(5) -0.0022(5) -0.0002(5)
S2 0.0216(7) 0.0217(7) 0.0191(6) -0.0040(5) -0.0061(5) 0.0009(5)
S3 0.0179(7) 0.0216(7) 0.0232(6) -0.0046(5) -0.0072(5) -0.0006(5)
C1 0.023(3) 0.017(3) 0.022(2) -0.0024(19) -0.001(2) -0.0005(19)
C2 0.018(2) 0.019(3) 0.026(2) -0.0008(19) 0.0003(19) 0.0014(19)
C3 0.017(2) 0.026(3) 0.027(2) 0.005(2) -0.008(2) -0.002(2)
C4 0.023(3) 0.020(3) 0.022(2) -0.001(2) -0.003(2) -0.001(2)
C5 0.023(2) 0.019(3) 0.019(2) -0.0011(19) 0.0040(19) -0.001(2)
C6 0.019(2) 0.012(2) 0.017(2) 0.0051(19) -0.0009(18) -0.0049(19)
C7 0.021(2) 0.013(3) 0.020(2) -0.0033(19) -0.0034(19) -0.002(2)
C8 0.021(2) 0.009(2) 0.017(2) -0.0003(17) -0.0025(18) -0.0021(18)
C9 0.018(2) 0.012(3) 0.021(2) 0.0003(19) -0.0037(19) 0.0004(18)
C10 0.021(2) 0.020(3) 0.018(2) -0.001(2) -0.0046(19) -0.001(2)
C11 0.021(2) 0.013(3) 0.023(2) 0.0009(19) -0.0070(19) 0.0031(19)
C12 0.020(2) 0.010(2) 0.017(2) -0.0015(18) -0.0058(18) 0.0007(18)
C13 0.018(2) 0.012(3) 0.018(2) -0.0008(17) -0.0048(18) -0.0004(18)
C14 0.023(2) 0.010(3) 0.021(2) 0.0016(19) -0.0083(19) 0.0000(19)
C15 0.024(2) 0.017(3) 0.023(2) -0.002(2) -0.007(2) 0.001(2)

loop_
_atom_type_symbol
_atom_type_description
_atom_type_scat_dispersion_real
_atom_type_scat_dispersion_imag
_atom_type_scat_source
C C 0.0033 0.0016 'International Tables Vol C Tables 4.2.6.8 and 6.1.1.4'
H H 0.0000 0.0000 'International Tables Vol C Tables 4.2.6.8 and 6.1.1.4'
S S 0.1246 0.1234 'International Tables Vol C Tables 4.2.6.8 and 6.1.1.4'

loop_
_geom_angle_atom_site_label_1
_geom_angle_atom_site_label_2
_geom_angle_atom_site_label_3
_geom_angle
_geom_angle_site_symmetry_1
C10 S1 C7 90.2(2) .
C11 S2 C10 88.7(2) .
C11 S3 C14 90.4(2) .
C2 C1 C6 121.0(4) .
C2 C1 H1 119.5 .
C6 C1 H1 119.5 .
C3 C2 C1 119.6(4) .
C3 C2 H2 120.2 .
C1 C2 H2 120.2 .
C4 C3 C2 120.6(4) .
C4 C3 H3 119.7 .
C2 C3 H3 119.7 .
C3 C4 C5 120.2(4) .
C3 C4 H4 119.9 .
C5 C4 H4 119.9 .
C4 C5 C6 120.5(4) .
C4 C5 H5 119.7 .
C6 C5 H5 119.7 .
C1 C6 C5 118.1(4) .
C1 C6 C7 121.4(4) .
C5 C6 C7 120.5(4) .
C8 C7 C6 129.9(4) .
C8 C7 S1 112.4(3) .
C6 C7 S1 117.6(3) .
C7 C8 C9 111.9(4) .
C7 C8 H8 124.1 .
C9 C8 H8 124.1 .
C10 C9 C8 111.2(4) .
C10 C9 C12 111.0(4) .
C8 C9 C12 137.3(4) .
C9 C10 S1 114.4(3) .
C9 C10 S2 114.9(3) .
S1 C10 S2 130.3(3) .
C12 C11 S3 113.6(3) .
C12 C11 S2 114.9(3) .
S3 C11 S2 131.2(3) .
C11 C12 C13 111.2(4) .
C11 C12 C9 110.5(4) .
C13 C12 C9 137.8(4) .
C14 C13 C12 113.3(4) .
C14 C13 H13 123.4 .
C12 C13 H13 123.4 .
C13 C14 C15 127.9(4) .
C13 C14 S3 111.5(3) .
C15 C14 S3 120.6(3) .
C15 C15 C14 127.4(6) 3_576
C15 C15 H15 116.3 3_576
C14 C15 H15 116.3 .

loop_
_geom_bond_atom_site_label_1
_geom_bond_atom_site_label_2
_geom_bond_distance
_geom_bond_site_symmetry_2
S1 C10 1.704(4) .
S1 C7 1.749(4) .
S2 C11 1.730(5) .
S2 C10 1.747(4) .
S3 C11 1.716(4) .
S3 C14 1.767(4) .
C1 C2 1.388(6) .
C1 C6 1.395(6) .
C1 H1 0.9300 .
C2 C3 1.382(6) .
C2 H2 0.9300 .
C3 C4 1.370(6) .
C3 H3 0.9300 .
C4 C5 1.385(6) .
C4 H4 0.9300 .
C5 C6 1.405(6) .
C5 H5 0.9300 .
C6 C7 1.477(6) .
C7 C8 1.375(6) .
C8 C9 1.438(6) .
C8 H8 0.9300 .
C9 C10 1.372(6) .
C9 C12 1.449(5) .
C11 C12 1.392(6) .
C12 C13 1.426(6) .
C13 C14 1.375(6) .
C13 H13 0.9300 .
C14 C15 1.427(6) .
C15 C15 1.346(8) 3_576
C15 H15 0.9300 .

loop_
_geom_torsion_atom_site_label_1
_geom_torsion_atom_site_label_2
_geom_torsion_atom_site_label_3
_geom_torsion_atom_site_label_4
_geom_torsion
_geom_torsion_site_symmetry_4
C6 C1 C2 C3 0.5(7) .
C1 C2 C3 C4 0.9(7) .
C2 C3 C4 C5 -1.4(7) .
C3 C4 C5 C6 0.6(7) .
C2 C1 C6 C5 -1.3(7) .
C2 C1 C6 C7 178.2(4) .
C4 C5 C6 C1 0.8(6) .
C4 C5 C6 C7 -178.8(4) .
C1 C6 C7 C8 166.3(5) .
C5 C6 C7 C8 -14.1(7) .
C1 C6 C7 S1 -9.5(6) .
C5 C6 C7 S1 170.0(3) .
C10 S1 C7 C8 0.1(4) .
C10 S1 C7 C6 176.6(4) .
C6 C7 C8 C9 -175.6(4) .
S1 C7 C8 C9 0.4(5) .
C7 C8 C9 C10 -0.8(6) .
C7 C8 C9 C12 170.5(5) .
C8 C9 C10 S1 0.8(5) .
C12 C9 C10 S1 -172.8(3) .
C8 C9 C10 S2 173.9(3) .
C12 C9 C10 S2 0.2(5) .
C7 S1 C10 C9 -0.5(4) .
C7 S1 C10 S2 -172.3(4) .
C11 S2 C10 C9 -1.1(4) .
C11 S2 C10 S1 170.6(4) .
C14 S3 C11 C12 0.2(4) .
C14 S3 C11 S2 173.1(4) .
C10 S2 C11 C12 1.7(4) .
C10 S2 C11 S3 -171.1(4) .
S3 C11 C12 C13 -1.2(5) .
S2 C11 C12 C13 -175.3(3) .
S3 C11 C12 C9 172.2(3) .
S2 C11 C12 C9 -1.9(5) .
C10 C9 C12 C11 1.0(5) .
C8 C9 C12 C11 -170.2(5) .
C10 C9 C12 C13 171.9(5) .
C8 C9 C12 C13 0.6(9) .
C11 C12 C13 C14 2.0(5) .
C9 C12 C13 C14 -168.8(5) .
C12 C13 C14 C15 174.7(4) .
C12 C13 C14 S3 -1.8(5) .
C11 S3 C14 C13 0.9(3) .
C11 S3 C14 C15 -175.8(4) .
C13 C14 C15 C15 -166.3(5) 3_576
S3 C14 C15 C15 9.8(8) 3_576
